data_2214175
loop_
_publ_author_name
'Shilova, Ekaterina A.'
'Bougdid, Lahoussine'
'P\`epe, G\'erard'
'Moustrou, Corinne'

_publ_section_title
;
 6-Bromo-5,8-dimethyl-2,2-diphenyl-2<i>H</i>-1-benzopyran
;
_journal_coeditor_code DN3054
_journal_issue 7
_journal_name_full 'Acta Crystallographica Section E'
_journal_page_first o3341
_journal_page_last o3341
_journal_paper_doi 10.1107/S1600536807030796
_journal_volume 63
_journal_year 2007
_chemical_formula_iupac 'C23 H19 Br O'
_chemical_formula_moiety 'C23 H19 Br O'
_chemical_formula_sum 'C23 H19 Br O'
_chemical_formula_weight 391.29
_chemical_melting_point 427.0(10)
_chemical_name_common 6-Bromo-5,8-dimethyl-2,2-diphenyl-2H-1-benzopyran
_chemical_name_systematic
;
6-Bromo-5,8-dimethyl-2,2-diphenyl-2<i>H</i>-1-benzopyran
;
_space_group_crystal_system monoclinic
_space_group_IT_number 14
_space_group_name_Hall '-P 2yab'
_space_group_name_H-M_alt 'P 1 21/a 1'
_atom_sites_solution_hydrogens geom
_atom_sites_solution_primary direct
_atom_sites_solution_secondary difmap
_audit_creation_method SHELXL97
_cell_angle_alpha 90.
_cell_angle_beta 93.921(2)
_cell_angle_gamma 90.
_cell_formula_units_Z 4
_cell_length_a 8.8953(2)
_cell_length_b 22.4365(5)
_cell_length_c 9.21140(10)
_cell_measurement_reflns_used 17209
_cell_measurement_temperature 293(2)
_cell_measurement_theta_max 28.73
_cell_measurement_theta_min 0.91
_cell_volume 1834.10(6)
_computing_cell_refinement 'DENZO and SCALEPACK (Otwinowski & Minor, 1997)'
_computing_data_collection 'KappaCCD Reference Manual (Nonius, 1998)'
_computing_data_reduction 'DENZO and SCALEPACK'
_computing_molecular_graphics
;
ORTEPIII (Burnett & Johnson, 1996) and ORTEP-3 for Windows (Farrugia,
1997)
;
_computing_publication_material 'PLATON (Spek, 2003)'
_computing_structure_refinement 'SHELXL97 (Sheldrick, 1997)'
_computing_structure_solution 'SIR97 (Altomare <i>et al.</i>,  1999)'
_diffrn_ambient_temperature 293(2)
_diffrn_measured_fraction_theta_full 0.975
_diffrn_measured_fraction_theta_max 0.975
_diffrn_measurement_device_type 'Nonius KappaCCD area-detector'
_diffrn_measurement_method \f
_diffrn_radiation_monochromator graphite
_diffrn_radiation_source 'fine-focus sealed tube'
_diffrn_radiation_type MoK\a
_diffrn_radiation_wavelength 0.71073
_diffrn_reflns_av_R_equivalents 0.0383
_diffrn_reflns_av_sigmaI/netI 0.0351
_diffrn_reflns_limit_h_max 9
_diffrn_reflns_limit_h_min -11
_diffrn_reflns_limit_k_max 27
_diffrn_reflns_limit_k_min -30
_diffrn_reflns_limit_l_max 12
_diffrn_reflns_limit_l_min -10
_diffrn_reflns_number 17209
_diffrn_reflns_theta_full 28.73
_diffrn_reflns_theta_max 28.73
_diffrn_reflns_theta_min 3.21
_diffrn_standards_decay_% 0
_diffrn_standards_interval_count 0
_diffrn_standards_interval_time 0
_diffrn_standards_number 0
_exptl_absorpt_coefficient_mu 2.248
_exptl_absorpt_correction_T_max 0.53
_exptl_absorpt_correction_T_min 0.48
_exptl_absorpt_correction_type multi-scan
_exptl_absorpt_process_details '(Blessing & Langs, 1987)'
_exptl_crystal_colour 'light yellow'
_exptl_crystal_density_diffrn 1.417
_exptl_crystal_density_method 'not measured'
_exptl_crystal_description cube
_exptl_crystal_F_000 800
_exptl_crystal_size_max 0.30
_exptl_crystal_size_mid 0.25
_exptl_crystal_size_min 0.25
_refine_diff_density_max 0.753
_refine_diff_density_min -0.891
_refine_ls_extinction_method none
_refine_ls_goodness_of_fit_ref 1.029
_refine_ls_hydrogen_treatment constr
_refine_ls_matrix_type full
_refine_ls_number_parameters 228
_refine_ls_number_reflns 4630
_refine_ls_number_restraints 0
_refine_ls_restrained_S_all 1.029
_refine_ls_R_factor_all 0.0678
_refine_ls_R_factor_gt 0.0462
_refine_ls_shift/su_max 0.014
_refine_ls_shift/su_mean 0.000
_refine_ls_structure_factor_coef Fsqd
_refine_ls_weighting_details 'calc w = 1/[\s^2^(Fo^2^)+(0.0381P)^2^+1.5124P] where P=(Fo^2^+2Fc^2^)/3'
_refine_ls_weighting_scheme calc
_refine_ls_wR_factor_gt 0.1033
_refine_ls_wR_factor_ref 0.1146
_reflns_number_gt 3552
_reflns_number_total 4630
_reflns_threshold_expression I>2\s(I)
_cod_data_source_file dn3054.cif
_cod_data_source_block I
_cod_depositor_comments
;
 Updating space group information.

 Antanas Vaitkus,
 2018-07-31
;
_cod_original_sg_symbol_H-M 'P 21/a'
_cod_database_code 2214175
_cod_database_fobs_code 2214175

loop_
_space_group_symop_id
_space_group_symop_operation_xyz
1 x,y,z
2 -x+1/2,y+1/2,-z
3 -x,-y,-z
4 x+1/2,-y+1/2,z

loop_
_atom_site_type_symbol
_atom_site_label
_atom_site_fract_x
_atom_site_fract_y
_atom_site_fract_z
_atom_site_U_iso_or_equiv
_atom_site_adp_type
_atom_site_calc_flag
_atom_site_refinement_flags
_atom_site_occupancy
C C1 0.1988(3) 0.46171(12) 0.1181(3) 0.0500(6) Uani d . 1
H H1 0.1956 0.4588 0.0172 0.060 Uiso calc R 1
C C2 0.1233(3) 0.50778(13) 0.1826(4) 0.0607(7) Uani d . 1
H H2 0.0706 0.5357 0.1244 0.073 Uiso calc R 1
C C3 0.1255(3) 0.51266(14) 0.3307(4) 0.0655(8) Uani d . 1
H H3 0.0749 0.5437 0.3731 0.079 Uiso calc R 1
C C4 0.2032(4) 0.47115(16) 0.4163(4) 0.0692(8) Uani d . 1
H H4 0.2048 0.4741 0.5171 0.083 Uiso calc R 1
C C5 0.2789(3) 0.42512(14) 0.3535(3) 0.0578(7) Uani d . 1
H H5 0.3306 0.3972 0.4124 0.069 Uiso calc R 1
C C6 0.2786(3) 0.42021(11) 0.2033(3) 0.0421(5) Uani d . 1
C C7 0.3662(3) 0.36977(10) 0.1367(2) 0.0384(5) Uani d . 1
C C8 0.5311(3) 0.37212(10) 0.1974(2) 0.0385(5) Uani d . 1
C C9 0.5947(3) 0.32934(11) 0.2914(3) 0.0456(5) Uani d . 1
H H9 0.5374 0.2969 0.3177 0.055 Uiso calc R 1
C C10 0.7431(3) 0.33457(14) 0.3465(3) 0.0551(7) Uani d . 1
H H10 0.7845 0.3059 0.4103 0.066 Uiso calc R 1
C C11 0.8296(3) 0.38209(15) 0.3073(3) 0.0605(7) Uani d . 1
H H11 0.9292 0.3855 0.3440 0.073 Uiso calc R 1
C C12 0.7673(3) 0.42461(15) 0.2131(3) 0.0636(8) Uani d . 1
H H12 0.8256 0.4565 0.1855 0.076 Uiso calc R 1
C C13 0.6186(3) 0.42003(12) 0.1595(3) 0.0530(6) Uani d . 1
H H13 0.5771 0.4493 0.0975 0.064 Uiso calc R 1
O O14 0.36250(18) 0.38213(7) -0.01785(16) 0.0401(4) Uani d . 1
C C15 0.4191(2) 0.33737(10) -0.1008(2) 0.0383(5) Uani d . 1
C C16 0.3976(3) 0.27765(11) -0.0641(3) 0.0416(5) Uani d . 1
C C17 0.3108(3) 0.26690(11) 0.0623(3) 0.0469(6) Uani d . 1
H H17 0.2682 0.2296 0.0759 0.056 Uiso calc R 1
C C18 0.2926(3) 0.30986(11) 0.1574(3) 0.0460(5) Uani d . 1
H H18 0.2349 0.3034 0.2365 0.055 Uiso calc R 1
C C19 0.4881(3) 0.35455(11) -0.2249(3) 0.0439(5) Uani d . 1
C C20 0.5425(3) 0.30952(12) -0.3095(3) 0.0503(6) Uani d . 1
H H20 0.5911 0.3192 -0.3926 0.060 Uiso calc R 1
C C21 0.5256(3) 0.25056(12) -0.2724(3) 0.0499(6) Uani d . 1
C C22 0.4524(3) 0.23218(11) -0.1512(3) 0.0472(6) Uani d . 1
C C23 0.5019(4) 0.41928(13) -0.2651(3) 0.0616(7) Uani d . 1
H H23A 0.5482 0.4225 -0.3560 0.092 Uiso calc R 1
H H23B 0.5627 0.4396 -0.1906 0.092 Uiso calc R 1
H H23C 0.4035 0.4370 -0.2745 0.092 Uiso calc R 1
Br Br24 0.60679(4) 0.192806(16) -0.39843(4) 0.07243(14) Uani d . 1
C C25 0.4343(4) 0.16768(13) -0.1121(4) 0.0683(8) Uani d . 1
H H25A 0.3649 0.1490 -0.1824 0.102 Uiso calc R 1
H H25B 0.3963 0.1648 -0.0173 0.102 Uiso calc R 1
H H25C 0.5303 0.1481 -0.1116 0.102 Uiso calc R 1

loop_
_atom_site_aniso_label
_atom_site_aniso_U_11
_atom_site_aniso_U_22
_atom_site_aniso_U_33
_atom_site_aniso_U_12
_atom_site_aniso_U_13
_atom_site_aniso_U_23
C1 0.0454(14) 0.0468(14) 0.0574(15) 0.0011(11) 0.0006(11) -0.0021(11)
C2 0.0478(15) 0.0481(15) 0.086(2) 0.0045(12) 0.0019(14) -0.0048(14)
C3 0.0476(16) 0.0611(18) 0.089(2) 0.0034(13) 0.0184(15) -0.0213(16)
C4 0.0638(19) 0.085(2) 0.0607(18) 0.0075(17) 0.0183(14) -0.0171(16)
C5 0.0547(16) 0.0704(18) 0.0491(15) 0.0091(14) 0.0096(12) -0.0023(13)
C6 0.0344(11) 0.0439(12) 0.0484(13) -0.0035(10) 0.0049(9) -0.0023(10)
C7 0.0397(11) 0.0400(12) 0.0357(11) -0.0021(9) 0.0033(8) 0.0023(8)
C8 0.0408(12) 0.0410(12) 0.0340(11) 0.0014(9) 0.0049(8) -0.0027(8)
C9 0.0468(13) 0.0483(13) 0.0419(13) 0.0031(11) 0.0039(10) 0.0013(10)
C10 0.0487(15) 0.0694(18) 0.0464(14) 0.0136(13) -0.0024(11) 0.0011(12)
C11 0.0398(14) 0.083(2) 0.0573(16) 0.0015(14) -0.0031(11) -0.0092(14)
C12 0.0490(16) 0.0716(19) 0.0696(19) -0.0171(14) -0.0012(13) 0.0048(15)
C13 0.0495(15) 0.0527(15) 0.0562(15) -0.0075(12) -0.0019(11) 0.0081(12)
O14 0.0463(9) 0.0382(8) 0.0359(8) 0.0003(7) 0.0021(6) 0.0026(6)
C15 0.0357(11) 0.0401(12) 0.0382(11) -0.0025(9) -0.0038(8) -0.0027(9)
C16 0.0406(12) 0.0404(12) 0.0430(12) -0.0065(10) -0.0027(9) 0.0005(9)
C17 0.0483(14) 0.0391(13) 0.0531(14) -0.0122(11) 0.0013(10) 0.0057(10)
C18 0.0457(13) 0.0470(14) 0.0458(13) -0.0086(11) 0.0071(10) 0.0070(10)
C19 0.0420(12) 0.0495(13) 0.0396(12) -0.0082(10) -0.0013(9) 0.0006(10)
C20 0.0472(14) 0.0657(17) 0.0379(12) -0.0065(12) 0.0017(10) -0.0054(11)
C21 0.0426(13) 0.0581(15) 0.0478(14) 0.0030(11) -0.0063(10) -0.0148(11)
C22 0.0450(13) 0.0417(13) 0.0531(14) -0.0021(10) -0.0092(10) -0.0059(10)
C23 0.079(2) 0.0568(17) 0.0496(15) -0.0152(15) 0.0081(13) 0.0084(12)
Br24 0.0667(2) 0.0817(3) 0.0678(2) 0.01434(16) -0.00321(14) -0.03119(16)
C25 0.081(2) 0.0399(15) 0.083(2) -0.0024(14) -0.0017(17) -0.0063(14)

loop_
_atom_type_symbol
_atom_type_description
_atom_type_scat_dispersion_real
_atom_type_scat_dispersion_imag
_atom_type_scat_source
C C 0.0033 0.0016 'International Tables Vol C Tables 4.2.6.8 and 6.1.1.4'
H H 0.0000 0.0000 'International Tables Vol C Tables 4.2.6.8 and 6.1.1.4'
O O 0.0106 0.0060 'International Tables Vol C Tables 4.2.6.8 and 6.1.1.4'
Br Br -0.2901 2.4595 'International Tables Vol C Tables 4.2.6.8 and 6.1.1.4'

loop_
_geom_angle_atom_site_label_1
_geom_angle_atom_site_label_2
_geom_angle_atom_site_label_3
_geom_angle
C6 C1 C2 120.2(3)
C6 C1 H1 119.9
C2 C1 H1 119.9
C3 C2 C1 120.8(3)
C3 C2 H2 119.6
C1 C2 H2 119.6
C2 C3 C4 119.3(3)
C2 C3 H3 120.3
C4 C3 H3 120.3
C3 C4 C5 120.4(3)
C3 C4 H4 119.8
C5 C4 H4 119.8
C4 C5 C6 120.6(3)
C4 C5 H5 119.7
C6 C5 H5 119.7
C1 C6 C5 118.6(2)
C1 C6 C7 121.9(2)
C5 C6 C7 119.6(2)
O14 C7 C18 108.25(18)
O14 C7 C6 105.95(18)
C18 C7 C6 111.76(19)
O14 C7 C8 107.96(17)
C18 C7 C8 113.33(19)
C6 C7 C8 109.25(18)
C13 C8 C9 118.8(2)
C13 C8 C7 118.3(2)
C9 C8 C7 122.9(2)
C10 C9 C8 120.5(2)
C10 C9 H9 119.7
C8 C9 H9 119.7
C11 C10 C9 120.3(3)
C11 C10 H10 119.9
C9 C10 H10 119.9
C10 C11 C12 119.5(3)
C10 C11 H11 120.2
C12 C11 H11 120.2
C11 C12 C13 120.4(3)
C11 C12 H12 119.8
C13 C12 H12 119.8
C12 C13 C8 120.5(3)
C12 C13 H13 119.7
C8 C13 H13 119.7
C15 O14 C7 114.90(17)
O14 C15 C19 117.0(2)
O14 C15 C16 120.2(2)
C19 C15 C16 122.7(2)
C15 C16 C22 119.9(2)
C15 C16 C17 116.1(2)
C22 C16 C17 123.9(2)
C18 C17 C16 120.3(2)
C18 C17 H17 119.9
C16 C17 H17 119.9
C17 C18 C7 119.4(2)
C17 C18 H18 120.3
C7 C18 H18 120.3
C20 C19 C15 116.9(2)
C20 C19 C23 121.9(2)
C15 C19 C23 121.2(2)
C21 C20 C19 120.9(2)
C21 C20 H20 119.6
C19 C20 H20 119.6
C20 C21 C22 123.3(2)
C20 C21 Br24 116.6(2)
C22 C21 Br24 120.2(2)
C21 C22 C16 116.3(2)
C21 C22 C25 122.7(3)
C16 C22 C25 121.0(3)
C19 C23 H23A 109.5
C19 C23 H23B 109.5
H23A C23 H23B 109.5
C19 C23 H23C 109.5
H23A C23 H23C 109.5
H23B C23 H23C 109.5
C22 C25 H25A 109.5
C22 C25 H25B 109.5
H25A C25 H25B 109.5
C22 C25 H25C 109.5
H25A C25 H25C 109.5
H25B C25 H25C 109.5

loop_
_geom_bond_atom_site_label_1
_geom_bond_atom_site_label_2
_geom_bond_distance
C1 C6 1.383(4)
C1 C2 1.388(4)
C1 H1 0.9300
C2 C3 1.367(5)
C2 H2 0.9300
C3 C4 1.376(5)
C3 H3 0.9300
C4 C5 1.381(4)
C4 H4 0.9300
C5 C6 1.388(4)
C5 H5 0.9300
C6 C7 1.526(3)
C7 O14 1.449(3)
C7 C18 1.513(3)
C7 C8 1.534(3)
C8 C13 1.386(3)
C8 C9 1.388(3)
C9 C10 1.387(4)
C9 H9 0.9300
C10 C11 1.377(4)
C10 H10 0.9300
C11 C12 1.380(4)
C11 H11 0.9300
C12 C13 1.384(4)
C12 H12 0.9300
C13 H13 0.9300
O14 C15 1.378(3)
C15 C19 1.389(3)
C15 C16 1.398(3)
C16 C22 1.406(3)
C16 C17 1.460(3)
C17 C18 1.320(4)
C17 H17 0.9300
C18 H18 0.9300
C19 C20 1.383(4)
C19 C23 1.506(4)
C20 C21 1.377(4)
C20 H20 0.9300
C21 C22 1.393(4)
C21 Br24 1.914(3)
C22 C25 1.503(4)
C23 H23A 0.9600
C23 H23B 0.9600
C23 H23C 0.9600
C25 H25A 0.9600
C25 H25B 0.9600
C25 H25C 0.9600

loop_
_geom_torsion_atom_site_label_1
_geom_torsion_atom_site_label_2
_geom_torsion_atom_site_label_3
_geom_torsion_atom_site_label_4
_geom_torsion
O14 C7 C8 C9 -134.5(2)
O14 C7 C6 C5 -171.6(2)

loop_
_cod_related_entry_id
_cod_related_entry_database
_cod_related_entry_code
1 ChemSpider 17627323
